data_4060598
_journal_name_full Organometallics
_journal_paper_doi 10.1021/om050715g
_journal_year 2006
_chemical_formula_sum 'C120 H150 O6 P6 Pd'
_chemical_formula_weight 1980.62
_space_group_IT_number 15
_symmetry_cell_setting monoclinic
_symmetry_space_group_name_Hall '-C 2yc'
_symmetry_space_group_name_H-M 'C 1 2/c 1'
_cell_angle_alpha 90.00
_cell_angle_beta 112.7980(10)
_cell_angle_gamma 90.00
_cell_formula_units_Z 4
_cell_length_a 67.330(2)
_cell_length_b 14.6281(5)
_cell_length_c 28.5163(10)
_cell_measurement_temperature 373(2)
_cell_volume 25891.7(16)
_diffrn_ambient_temperature 373(2)
_exptl_crystal_density_diffrn 0.508
_cod_depositor_comments
;
The following automatic conversions were performed:
'_symmetry_cell_setting' value 'Monoclinic' changed to 'monoclinic'
according to '/home/saulius/struct/CIF-dictionaries/cif_core.dic'
dictionary named 'cif_core.dic' version 2.4.1 from 2010-06-29.

Automatic conversion script
Id: cif_fix_enum 1527 2010-12-29 10:47:43Z saulius 
;
_cod_original_sg_symbol_H-M 'C 2/c'
_cod_database_code 4060598

loop_
_symmetry_equiv_pos_as_xyz
'x, y, z'
'-x, y, -z+1/2'
'x+1/2, y+1/2, z'
'-x+1/2, y+1/2, -z+1/2'
'-x, -y, -z'
'x, -y, z-1/2'
'-x+1/2, -y+1/2, -z'
'x+1/2, -y+1/2, z-1/2'

loop_
_atom_site_label
_atom_site_type_symbol
_atom_site_fract_x
_atom_site_fract_y
_atom_site_fract_z
_atom_site_U_iso_or_equiv
_atom_site_adp_type
_atom_site_occupancy
_atom_site_symmetry_multiplicity
_atom_site_calc_flag
_atom_site_refinement_flags
_atom_site_disorder_assembly
_atom_site_disorder_group
C44 C 0.02957(11) 1.2392(4) 0.2045(2) 0.073(2) Uani 1 1 d . . .
H44A H 0.0301 1.3020 0.2148 0.109 Uiso 1 1 calc R . .
H44B H 0.0149 1.2185 0.1913 0.109 Uiso 1 1 calc R . .
H44C H 0.0353 1.2339 0.1786 0.109 Uiso 1 1 calc R . .
Pd1 Pd 0.0000 0.73355(3) 0.2500 0.02523(11) Uani 1 2 d S . .
P2 P 0.006499(17) 0.64796(8) 0.18616(4) 0.0267(2) Uani 1 1 d . . .
P1 P 0.030642(19) 0.82765(8) 0.29342(4) 0.0312(3) Uani 1 1 d . . .
O1 O 0.03558(5) 0.8033(2) 0.19877(11) 0.0320(7) Uani 1 1 d . . .
C1 C -0.01393(7) 0.5637(3) 0.14845(15) 0.0288(9) Uani 1 1 d . . .
C2 C 0.03051(7) 0.5746(3) 0.20696(16) 0.0282(9) Uani 1 1 d . . .
C3 C 0.03018(8) 0.8897(3) 0.34965(17) 0.0380(11) Uani 1 1 d . . .
C4 C 0.02456(7) 0.7857(3) 0.14696(16) 0.0326(10) Uani 1 1 d . . .
C5 C 0.01042(7) 0.7123(3) 0.13408(16) 0.0309(10) Uani 1 1 d . . .
C6 C 0.02841(8) 0.8409(3) 0.11147(17) 0.0355(10) Uani 1 1 d . . .
C7 C 0.04450(8) 0.9184(3) 0.13183(19) 0.0398(11) Uani 1 1 d . . .
C8 C 0.03411(7) 0.5163(3) 0.24823(15) 0.0302(9) Uani 1 1 d . . .
H8 H 0.0243 0.5154 0.2640 0.036 Uiso 1 1 calc R . .
C9 C 0.03562(7) 0.9211(3) 0.25572(17) 0.0326(10) Uani 1 1 d . . .
C10 C 0.06670(7) 0.4603(3) 0.24298(18) 0.0381(11) Uani 1 1 d . . .
H10 H 0.0787 0.4221 0.2550 0.046 Uiso 1 1 calc R . .
C11 C 0.04043(7) 1.0800(3) 0.23563(19) 0.0374(11) Uani 1 1 d . . .
C12 C 0.06356(7) 0.5178(3) 0.20200(19) 0.0406(11) Uani 1 1 d . . .
H12 H 0.0735 0.5186 0.1867 0.049 Uiso 1 1 calc R . .
C13 C 0.04549(7) 0.5744(3) 0.18378(17) 0.0355(10) Uani 1 1 d . . .
H13 H 0.0433 0.6123 0.1560 0.043 Uiso 1 1 calc R . .
C14 C 0.00013(8) 0.6915(3) 0.08217(16) 0.0349(10) Uani 1 1 d . . .
H14 H -0.0092 0.6418 0.0722 0.042 Uiso 1 1 calc R . .
C15 C -0.03504(8) 0.5948(4) 0.12374(18) 0.0414(11) Uani 1 1 d . . .
H15 H -0.0381 0.6565 0.1255 0.050 Uiso 1 1 calc R . .
C16 C -0.00986(8) 0.4716(3) 0.14496(18) 0.0405(11) Uani 1 1 d . . .
H16 H 0.0041 0.4496 0.1606 0.049 Uiso 1 1 calc R . .
C17 C -0.05145(8) 0.5356(4) 0.0968(2) 0.0511(14) Uani 1 1 d . . .
H17 H -0.0654 0.5575 0.0808 0.061 Uiso 1 1 calc R . .
C18 C 0.04149(7) 0.9580(3) 0.17805(18) 0.0356(10) Uani 1 1 d . . .
C19 C 0.00365(8) 0.7445(4) 0.04488(17) 0.0402(12) Uani 1 1 d . . .
C20 C 0.03746(7) 1.0139(3) 0.26773(18) 0.0366(10) Uani 1 1 d . . .
H20 H 0.0367 1.0325 0.2982 0.044 Uiso 1 1 calc R . .
C21 C 0.08328(8) 0.6566(4) 0.33531(19) 0.0517(14) Uani 1 1 d . . .
H21 H 0.0855 0.5941 0.3336 0.062 Uiso 1 1 calc R . .
C22 C 0.05850(7) 0.7827(3) 0.31876(16) 0.0360(11) Uani 1 1 d . . .
C23 C -0.04730(9) 0.4447(4) 0.0932(2) 0.0519(14) Uani 1 1 d . . .
H23 H -0.0583 0.4054 0.0742 0.062 Uiso 1 1 calc R . .
C24 C 0.05198(7) 0.4599(3) 0.26588(17) 0.0341(10) Uani 1 1 d . . .
H24 H 0.0541 0.4214 0.2934 0.041 Uiso 1 1 calc R . .
C25 C 0.01737(8) 0.8182(3) 0.06016(17) 0.0392(11) Uani 1 1 d . . .
H25 H 0.0194 0.8542 0.0355 0.047 Uiso 1 1 calc R . .
C26 C 0.03758(7) 0.8955(3) 0.21081(17) 0.0312(9) Uani 1 1 d . . .
C27 C -0.00828(9) 0.7172(4) -0.01202(17) 0.0461(13) Uani 1 1 d . . .
C28 C -0.02643(9) 0.4117(4) 0.1184(2) 0.0521(14) Uani 1 1 d . . .
H28 H -0.0236 0.3497 0.1174 0.063 Uiso 1 1 calc R . .
C29 C 0.04277(7) 1.0498(3) 0.19153(19) 0.0385(11) Uani 1 1 d . . .
H29 H 0.0453 1.0928 0.1704 0.046 Uiso 1 1 calc R . .
C30 C 0.06238(8) 0.6916(4) 0.31682(18) 0.0434(12) Uani 1 1 d . . .
H30 H 0.0508 0.6517 0.3028 0.052 Uiso 1 1 calc R . .
C31 C 0.06773(8) 0.8790(4) 0.1505(2) 0.0478(13) Uani 1 1 d . . .
H31A H 0.0698 0.8361 0.1775 0.072 Uiso 1 1 calc R . .
H31B H 0.0780 0.9278 0.1627 0.072 Uiso 1 1 calc R . .
H31C H 0.0697 0.8486 0.1228 0.072 Uiso 1 1 calc R . .
C32 C 0.10048(8) 0.7135(5) 0.35586(19) 0.0565(17) Uani 1 1 d . . .
H32 H 0.1144 0.6904 0.3680 0.068 Uiso 1 1 calc R . .
C33 C 0.09698(9) 0.8059(5) 0.3585(3) 0.078(2) Uani 1 1 d . . .
H33 H 0.1087 0.8450 0.3731 0.094 Uiso 1 1 calc R . .
C34 C 0.04371(11) 0.8659(4) 0.39880(19) 0.0548(15) Uani 1 1 d . . .
H34 H 0.0541 0.8208 0.4039 0.066 Uiso 1 1 calc R . .
C35 C 0.04224(10) 0.9913(4) 0.0912(2) 0.0502(13) Uani 1 1 d . . .
H35A H 0.0442 0.9632 0.0628 0.075 Uiso 1 1 calc R . .
H35B H 0.0530 1.0377 0.1054 0.075 Uiso 1 1 calc R . .
H35C H 0.0282 1.0183 0.0800 0.075 Uiso 1 1 calc R . .
C36 C 0.04186(12) 0.9088(4) 0.4404(2) 0.0680(19) Uani 1 1 d . . .
H36 H 0.0508 0.8912 0.4731 0.082 Uiso 1 1 calc R . .
C37 C 0.01333(9) 1.0012(4) 0.3855(2) 0.0521(14) Uani 1 1 d . . .
H37 H 0.0032 1.0472 0.3807 0.063 Uiso 1 1 calc R . .
C38 C 0.01469(8) 0.9567(4) 0.3435(2) 0.0454(12) Uani 1 1 d . . .
H38 H 0.0051 0.9720 0.3110 0.054 Uiso 1 1 calc R . .
C39 C 0.06625(9) 1.2068(4) 0.2682(2) 0.0599(16) Uani 1 1 d . . .
H39A H 0.0715 1.1939 0.2421 0.090 Uiso 1 1 calc R . .
H39B H 0.0742 1.1716 0.2980 0.090 Uiso 1 1 calc R . .
H39C H 0.0680 1.2707 0.2764 0.090 Uiso 1 1 calc R . .
C40 C 0.04270(8) 1.1817(3) 0.2496(2) 0.0412(11) Uani 1 1 d . . .
C41 C 0.02699(10) 0.9767(4) 0.4339(2) 0.0578(16) Uani 1 1 d . . .
H41 H 0.0261 1.0060 0.4620 0.069 Uiso 1 1 calc R . .
C42 C 0.07631(9) 0.8410(4) 0.3397(2) 0.068(2) Uani 1 1 d . . .
H42 H 0.0742 0.9036 0.3410 0.081 Uiso 1 1 calc R . .
C43 C -0.03169(11) 0.7331(7) -0.0280(2) 0.103(3) Uani 1 1 d . . .
H43A H -0.0389 0.7184 -0.0634 0.155 Uiso 1 1 calc R . .
H43B H -0.0342 0.7962 -0.0227 0.155 Uiso 1 1 calc R . .
H43C H -0.0372 0.6951 -0.0083 0.155 Uiso 1 1 calc R . .
C45 C -0.00032(12) 0.7776(5) -0.0466(2) 0.0730(19) Uani 1 1 d . . .
H45A H -0.0077 0.7599 -0.0815 0.110 Uiso 1 1 calc R . .
H45B H 0.0149 0.7693 -0.0368 0.110 Uiso 1 1 calc R . .
H45C H -0.0033 0.8407 -0.0426 0.110 Uiso 1 1 calc R . .
C46 C -0.00256(14) 0.6198(5) -0.0193(2) 0.082(2) Uani 1 1 d . . .
H46A H -0.0087 0.5790 -0.0021 0.123 Uiso 1 1 calc R . .
H46B H 0.0128 0.6130 -0.0055 0.123 Uiso 1 1 calc R . .
H46C H -0.0082 0.6055 -0.0549 0.123 Uiso 1 1 calc R . .
Pd2 Pd 0.183767(5) 0.42689(2) 0.276541(11) 0.02354(9) Uani 1 1 d . . .
P3 P 0.209697(17) 0.54162(8) 0.31897(4) 0.0269(2) Uani 1 1 d . . .
P5 P 0.179177(16) 0.40417(8) 0.19005(4) 0.0249(2) Uani 1 1 d . . .
P4 P 0.149896(16) 0.47031(8) 0.27770(4) 0.0250(2) Uani 1 1 d . . .
P6 P 0.194445(17) 0.28555(8) 0.32216(4) 0.0266(2) Uani 1 1 d . . .
O2 O 0.17722(5) 0.5727(2) 0.36389(10) 0.0308(7) Uani 1 1 d . . .
O3 O 0.17376(4) 0.2165(2) 0.21940(10) 0.0288(6) Uani 1 1 d . . .
C47 C 0.17108(7) 0.5055(3) 0.14812(14) 0.0285(9) Uani 1 1 d . . .
C48 C 0.14717(6) 0.4732(3) 0.34005(14) 0.0265(9) Uani 1 1 d . . .
C49 C 0.21508(7) 0.5662(3) 0.38646(15) 0.0297(9) Uani 1 1 d . . .
C50 C 0.20522(6) 0.6590(3) 0.29315(15) 0.0274(9) Uani 1 1 d . . .
C51 C 0.22997(7) 0.2597(3) 0.29573(15) 0.0295(9) Uani 1 1 d . . .
H51 H 0.2252 0.3131 0.2770 0.035 Uiso 1 1 calc R . .
C52 C 0.23766(6) 0.5212(3) 0.32509(15) 0.0295(9) Uani 1 1 d . . .
C53 C 0.21854(6) 0.2248(3) 0.32287(15) 0.0278(9) Uani 1 1 d . . .
C54 C 0.13777(6) 0.5844(3) 0.25628(14) 0.0259(9) Uani 1 1 d . . .
C55 C 0.14173(7) 0.1716(3) 0.14853(16) 0.0338(10) Uani 1 1 d . . .
C56 C 0.20233(6) 0.3644(3) 0.17584(14) 0.0262(9) Uani 1 1 d . . .
C57 C 0.15828(6) 0.3226(3) 0.15235(15) 0.0286(9) Uani 1 1 d . . .
C58 C 0.20375(7) 0.7354(3) 0.32060(16) 0.0323(10) Uani 1 1 d . . .
H58 H 0.2052 0.7284 0.3542 0.039 Uiso 1 1 calc R . .
C59 C 0.19785(7) 0.5751(3) 0.40163(15) 0.0307(9) Uani 1 1 d . . .
C60 C 0.11139(7) 0.4188(4) 0.19373(16) 0.0346(10) Uani 1 1 d . . .
H60 H 0.1111 0.4781 0.1817 0.042 Uiso 1 1 calc R . .
C61 C 0.24438(8) 0.1006(4) 0.3510(2) 0.0442(12) Uani 1 1 d . . .
H61 H 0.2493 0.0474 0.3698 0.053 Uiso 1 1 calc R . .
C62 C 0.11784(7) 0.6089(3) 0.25687(16) 0.0338(10) Uani 1 1 d . . .
H62 H 0.1104 0.5671 0.2686 0.041 Uiso 1 1 calc R . .
C63 C 0.20142(7) 0.2929(3) 0.14273(15) 0.0313(10) Uani 1 1 d . . .
H63 H 0.1885 0.2622 0.1261 0.038 Uiso 1 1 calc R . .
C64 C 0.14825(7) 0.4829(3) 0.43890(16) 0.0336(10) Uani 1 1 d . . .
H64 H 0.1487 0.4855 0.4719 0.040 Uiso 1 1 calc R . .
C65 C 0.15751(6) 0.2371(3) 0.17270(15) 0.0284(9) Uani 1 1 d . . .
C66 C 0.20032(7) 0.2935(3) 0.39079(15) 0.0301(9) Uani 1 1 d . . .
C67 C 0.13268(6) 0.4282(3) 0.40327(15) 0.0296(9) Uani 1 1 d . . .
C68 C 0.13222(6) 0.4261(3) 0.35355(15) 0.0276(9) Uani 1 1 d . . .
H68 H 0.1216 0.3921 0.3289 0.033 Uiso 1 1 calc R . .
C69 C 0.24018(7) 0.3837(3) 0.19135(16) 0.0328(10) Uani 1 1 d . . .
H69 H 0.2531 0.4148 0.2074 0.039 Uiso 1 1 calc R . .
C70 C 0.10895(8) 0.6937(3) 0.24039(17) 0.0380(11) Uani 1 1 d . . .
H70 H 0.0956 0.7088 0.2407 0.046 Uiso 1 1 calc R . .
C71 C 0.26992(7) 0.5521(4) 0.30914(17) 0.0378(11) Uani 1 1 d . . .
H71 H 0.2772 0.5885 0.2943 0.045 Uiso 1 1 calc R . .
C72 C 0.17599(7) 0.1856(3) 0.30266(16) 0.0320(10) Uani 1 1 d . . .
C73 C 0.22199(7) 0.4089(3) 0.20014(15) 0.0287(9) Uani 1 1 d . . .
H73 H 0.2230 0.4562 0.2227 0.034 Uiso 1 1 calc R . .
C74 C 0.22130(7) 0.2970(3) 0.42738(16) 0.0339(10) Uani 1 1 d . . .
H74 H 0.2328 0.2888 0.4174 0.041 Uiso 1 1 calc R . .
C75 C 0.17998(8) 0.5976(4) 0.46317(16) 0.0389(11) Uani 1 1 d . . .
C76 C 0.20242(7) 0.6720(3) 0.24219(16) 0.0327(10) Uani 1 1 d . . .
H76 H 0.2028 0.6216 0.2226 0.039 Uiso 1 1 calc R . .
C77 C 0.14206(7) 0.3415(3) 0.10438(15) 0.0325(10) Uani 1 1 d . . .
H77 H 0.1425 0.3967 0.0886 0.039 Uiso 1 1 calc R . .
C78 C 0.24922(7) 0.5754(3) 0.30415(16) 0.0331(10) Uani 1 1 d . . .
H78 H 0.2429 0.6283 0.2865 0.040 Uiso 1 1 calc R . .
C79 C 0.12541(8) 0.2807(4) 0.07975(17) 0.0427(12) Uani 1 1 d . . .
C80 C 0.26872(8) 0.4200(4) 0.3576(2) 0.0440(12) Uani 1 1 d . . .
H80 H 0.2753 0.3683 0.3761 0.053 Uiso 1 1 calc R . .
C81 C 0.23575(7) 0.5735(3) 0.42433(16) 0.0331(10) Uani 1 1 d . . .
H81 H 0.2476 0.5712 0.4151 0.040 Uiso 1 1 calc R . .
C82 C 0.20011(7) 0.8220(4) 0.29901(18) 0.0390(11) Uani 1 1 d . . .
H82 H 0.1989 0.8720 0.3179 0.047 Uiso 1 1 calc R . .
C83 C 0.19914(7) 0.7586(4) 0.22052(18) 0.0388(11) Uani 1 1 d . . .
H83 H 0.1976 0.7659 0.1869 0.047 Uiso 1 1 calc R . .
C84 C 0.22145(8) 0.5900(3) 0.48887(16) 0.0387(11) Uani 1 1 d . . .
H84 H 0.2236 0.5965 0.5229 0.046 Uiso 1 1 calc R . .
C85 C 0.16720(7) 0.1638(3) 0.25134(17) 0.0331(10) Uani 1 1 d . . .
C86 C 0.14376(8) 0.0772(4) 0.17342(19) 0.0406(11) Uani 1 1 d . . .
C87 C 0.14889(7) 0.6490(3) 0.24007(17) 0.0346(10) Uani 1 1 d . . .
H87 H 0.1624 0.6345 0.2403 0.041 Uiso 1 1 calc R . .
C88 C 0.23933(7) 0.5842(3) 0.47547(16) 0.0356(10) Uani 1 1 d . . .
C89 C 0.12749(6) 0.3935(3) 0.24023(15) 0.0275(9) Uani 1 1 d . . .
C90 C 0.21948(8) 0.2670(3) 0.13434(17) 0.0367(11) Uani 1 1 d . . .
H90 H 0.2186 0.2189 0.1123 0.044 Uiso 1 1 calc R . .
C91 C 0.27980(7) 0.4743(4) 0.33619(18) 0.0402(11) Uani 1 1 d . . .
H91 H 0.2937 0.4590 0.3399 0.048 Uiso 1 1 calc R . .
C92 C 0.16231(7) 0.5258(3) 0.37748(15) 0.0294(9) Uani 1 1 d . . .
C93 C 0.20866(9) 0.3227(4) 0.49426(18) 0.0501(14) Uani 1 1 d . . .
H93 H 0.2114 0.3321 0.5285 0.060 Uiso 1 1 calc R . .
C94 C 0.23892(7) 0.3121(3) 0.15849(17) 0.0364(11) Uani 1 1 d . . .
H94 H 0.2510 0.2943 0.1527 0.044 Uiso 1 1 calc R . .
C95 C 0.15234(8) 0.5516(3) 0.14374(17) 0.0389(11) Uani 1 1 d . . .
H95 H 0.1438 0.5277 0.1597 0.047 Uiso 1 1 calc R . .
C96 C 0.26270(8) 0.5847(4) 0.51566(17) 0.0400(11) Uani 1 1 d . . .
C97 C 0.25571(7) 0.1380(3) 0.32339(17) 0.0385(11) Uani 1 1 d . . .
H97 H 0.2681 0.1096 0.3238 0.046 Uiso 1 1 calc R . .
C98 C 0.11199(7) 0.2412(4) 0.2282(2) 0.0427(12) Uani 1 1 d . . .
H98 H 0.1122 0.1816 0.2398 0.051 Uiso 1 1 calc R . .
C99 C 0.20049(8) 0.5862(3) 0.45229(16) 0.0363(11) Uani 1 1 d . . .
C100 C 0.22589(8) 0.1430(3) 0.35024(18) 0.0375(11) Uani 1 1 d . . .
H100 H 0.2182 0.1172 0.3679 0.045 Uiso 1 1 calc R . .
C101 C 0.17014(7) 0.1296(4) 0.33513(18) 0.0410(12) Uani 1 1 d . . .
H101 H 0.1762 0.1405 0.3700 0.049 Uiso 1 1 calc R . .
C102 C 0.24789(8) 0.4425(3) 0.35144(18) 0.0395(11) Uani 1 1 d . . .
H102 H 0.2405 0.4043 0.3652 0.047 Uiso 1 1 calc R . .
C103 C 0.12014(8) 0.7568(3) 0.2232(2) 0.0428(12) Uani 1 1 d . . .
H103 H 0.1141 0.8137 0.2115 0.051 Uiso 1 1 calc R . .
C104 C 0.18358(8) 0.3065(4) 0.40743(18) 0.0466(13) Uani 1 1 d . . .
H104 H 0.1694 0.3068 0.3838 0.056 Uiso 1 1 calc R . .
C105 C 0.18360(8) 0.5437(3) 0.12337(16) 0.0357(10) Uani 1 1 d . . .
H105 H 0.1961 0.5143 0.1249 0.043 Uiso 1 1 calc R . .
C106 C 0.18766(9) 0.3190(4) 0.45883(19) 0.0560(16) Uani 1 1 d . . .
H106 H 0.1763 0.3249 0.4693 0.067 Uiso 1 1 calc R . .
C107 C 0.15249(7) 0.0935(3) 0.23121(18) 0.0374(11) Uani 1 1 d . . .
C108 C 0.14688(8) 0.0406(4) 0.2648(2) 0.0462(13) Uani 1 1 d . . .
H108 H 0.1372 -0.0073 0.2522 0.055 Uiso 1 1 calc R . .
C109 C 0.16315(7) 0.5336(3) 0.42695(16) 0.0336(10) Uani 1 1 d . . .
C110 C 0.19824(7) 0.8339(4) 0.24894(18) 0.0389(11) Uani 1 1 d . . .
H110 H 0.1964 0.8921 0.2347 0.047 Uiso 1 1 calc R . .
C111 C 0.24844(7) 0.2168(3) 0.29574(16) 0.0353(10) Uani 1 1 d . . .
H111 H 0.2558 0.2414 0.2771 0.042 Uiso 1 1 calc R . .
C112 C 0.12760(7) 0.3030(3) 0.25647(18) 0.0359(10) Uani 1 1 d . . .
H112 H 0.1384 0.2841 0.2868 0.043 Uiso 1 1 calc R . .
C113 C 0.22541(8) 0.3123(4) 0.47853(17) 0.0429(12) Uani 1 1 d . . .
H113 H 0.2395 0.3156 0.5021 0.051 Uiso 1 1 calc R . .
C114 C 0.16063(9) 0.0221(4) 0.1605(2) 0.0518(13) Uani 1 1 d . . .
H11A H 0.1741 0.0546 0.1725 0.078 Uiso 1 1 calc R . .
H11B H 0.1556 0.0144 0.1243 0.078 Uiso 1 1 calc R . .
H11C H 0.1626 -0.0367 0.1765 0.078 Uiso 1 1 calc R . .
C115 C 0.14017(8) 0.7349(3) 0.2236(2) 0.0431(12) Uani 1 1 d . . .
H115 H 0.1478 0.7775 0.2129 0.052 Uiso 1 1 calc R . .
C116 C 0.12552(7) 0.1963(4) 0.10222(17) 0.0403(12) Uani 1 1 d . . .
H116 H 0.1145 0.1551 0.0859 0.048 Uiso 1 1 calc R . .
C117 C 0.17195(9) 0.6967(4) 0.4507(2) 0.0514(14) Uani 1 1 d . . .
H11D H 0.1585 0.7033 0.4545 0.077 Uiso 1 1 calc R . .
H11E H 0.1700 0.7107 0.4164 0.077 Uiso 1 1 calc R . .
H11F H 0.1824 0.7377 0.4736 0.077 Uiso 1 1 calc R . .
C118 C 0.17738(9) 0.6251(4) 0.09665(17) 0.0457(13) Uani 1 1 d . . .
H118 H 0.1858 0.6497 0.0806 0.055 Uiso 1 1 calc R . .
C119 C 0.12240(8) 0.0247(4) 0.1539(2) 0.0516(14) Uani 1 1 d . . .
H11G H 0.1247 -0.0357 0.1682 0.077 Uiso 1 1 calc R . .
H11H H 0.1170 0.0206 0.1175 0.077 Uiso 1 1 calc R . .
H11I H 0.1121 0.0562 0.1638 0.077 Uiso 1 1 calc R . .
C120 C 0.18425(9) 0.5768(5) 0.51906(18) 0.0566(17) Uani 1 1 d . . .
H12A H 0.1711 0.5837 0.5245 0.085 Uiso 1 1 calc R . .
H12B H 0.1949 0.6184 0.5407 0.085 Uiso 1 1 calc R . .
H12C H 0.1894 0.5152 0.5269 0.085 Uiso 1 1 calc R . .
C121 C 0.15901(10) 0.6696(4) 0.09355(19) 0.0517(14) Uani 1 1 d . . .
H121 H 0.1552 0.7249 0.0763 0.062 Uiso 1 1 calc R . .
C122 C 0.09597(8) 0.2683(4) 0.1827(2) 0.0474(13) Uani 1 1 d . . .
H122 H 0.0853 0.2271 0.1638 0.057 Uiso 1 1 calc R . .
C123 C 0.14608(9) 0.6318(4) 0.1164(2) 0.0512(14) Uani 1 1 d . . .
H123 H 0.1333 0.6603 0.1132 0.061 Uiso 1 1 calc R . .
C124 C 0.09583(7) 0.3566(4) 0.16532(17) 0.0424(12) Uani 1 1 d . . .
H124 H 0.0853 0.3744 0.1344 0.051 Uiso 1 1 calc R . .
C125 C 0.10729(10) 0.3097(5) 0.0289(2) 0.0682(19) Uani 1 1 d . . .
C126 C 0.26972(10) 0.4850(4) 0.5276(2) 0.0657(17) Uani 1 1 d . . .
H12D H 0.2696 0.4556 0.4974 0.098 Uiso 1 1 calc R . .
H12E H 0.2599 0.4539 0.5392 0.098 Uiso 1 1 calc R . .
H12F H 0.2840 0.4828 0.5536 0.098 Uiso 1 1 calc R . .
C127 C 0.15553(8) 0.0581(4) 0.3168(2) 0.0480(13) Uani 1 1 d . . .
C139 C 0.11734(7) 0.3671(3) 0.41787(16) 0.0336(10) Uani 1 1 d . . .
C132 C 0.14852(9) 0.0004(5) 0.3532(2) 0.0608(17) Uani 1 1 d . . .
C141 C 0.27811(9) 0.6312(5) 0.4966(2) 0.077(2) Uani 1 1 d . . .
H14A H 0.2921 0.6341 0.5235 0.115 Uiso 1 1 calc R . .
H14B H 0.2731 0.6919 0.4855 0.115 Uiso 1 1 calc R . .
H14C H 0.2789 0.5970 0.4686 0.115 Uiso 1 1 calc R . .
C128 C 0.03501(15) 1.2026(5) 0.2927(3) 0.094(3) Uani 1 1 d . . .
H12G H 0.0367 1.2666 0.3005 0.141 Uiso 1 1 calc R . .
H12H H 0.0434 1.1680 0.3224 0.141 Uiso 1 1 calc R . .
H12I H 0.0201 1.1860 0.2821 0.141 Uiso 1 1 calc R . .
C129 C 0.09740(11) 0.4084(6) 0.0379(2) 0.078(2) Uani 1 1 d . . .
H12J H 0.0857 0.4263 0.0072 0.117 Uiso 1 1 calc R . .
H12K H 0.1085 0.4542 0.0470 0.117 Uiso 1 1 calc R . .
H12L H 0.0923 0.4022 0.0649 0.117 Uiso 1 1 calc R . .
C140 C 0.26423(10) 0.6299(6) 0.5651(2) 0.078(2) Uani 1 1 d . . .
H14D H 0.2787 0.6251 0.5899 0.117 Uiso 1 1 calc R . .
H14E H 0.2546 0.5998 0.5777 0.117 Uiso 1 1 calc R . .
H14F H 0.2603 0.6932 0.5590 0.117 Uiso 1 1 calc R . .
C130 C 0.11570(11) 0.3351(7) -0.0091(2) 0.091(3) Uani 1 1 d . . .
H13A H 0.1204 0.2812 -0.0211 0.136 Uiso 1 1 calc R . .
H13B H 0.1277 0.3760 0.0057 0.136 Uiso 1 1 calc R . .
H13C H 0.1046 0.3649 -0.0371 0.136 Uiso 1 1 calc R . .
C138 C 0.09544(10) 0.3678(8) 0.3781(2) 0.113(4) Uani 1 1 d . . .
H13D H 0.0948 0.3273 0.3511 0.170 Uiso 1 1 calc R . .
H13E H 0.0918 0.4287 0.3650 0.170 Uiso 1 1 calc R . .
H13F H 0.0854 0.3479 0.3924 0.170 Uiso 1 1 calc R . .
C131 C 0.08800(10) 0.2560(6) 0.0145(3) 0.093(3) Uani 1 1 d . . .
H13G H 0.0768 0.2839 -0.0140 0.140 Uiso 1 1 calc R . .
H13H H 0.0835 0.2526 0.0426 0.140 Uiso 1 1 calc R . .
H13I H 0.0908 0.1955 0.0055 0.140 Uiso 1 1 calc R . .
C137 C 0.11470(16) 0.4024(8) 0.4645(3) 0.160(6) Uani 1 1 d . . .
H13J H 0.1114 0.4665 0.4604 0.240 Uiso 1 1 calc R . .
H13K H 0.1278 0.3933 0.4936 0.240 Uiso 1 1 calc R . .
H13L H 0.1032 0.3702 0.4692 0.240 Uiso 1 1 calc R . .
C1S C 0.17504(16) 0.0684(8) 0.0428(3) 0.044(3) Uani 0.50 1 d P . .
H1S H 0.1869 0.1070 0.0560 0.053 Uiso 0.50 1 calc PR . .
C133 C 0.12629(17) 0.0290(6) 0.3472(4) 0.132(5) Uani 1 1 d . . .
H13M H 0.1225 -0.0006 0.3726 0.199 Uiso 1 1 calc R . .
H13N H 0.1162 0.0119 0.3140 0.199 Uiso 1 1 calc R . .
H13O H 0.1259 0.0941 0.3511 0.199 Uiso 1 1 calc R . .
C2S C 0.15562(19) 0.1015(8) 0.0290(3) 0.047(3) Uani 0.50 1 d P . .
H2S H 0.1536 0.1639 0.0314 0.056 Uiso 0.50 1 calc PR . .
C135 C 0.1480(2) -0.0984(5) 0.3419(5) 0.152(6) Uani 1 1 d . . .
H13P H 0.1597 -0.1131 0.3318 0.228 Uiso 1 1 calc R . .
H13Q H 0.1346 -0.1134 0.3148 0.228 Uiso 1 1 calc R . .
H13R H 0.1495 -0.1329 0.3717 0.228 Uiso 1 1 calc R . .
C3S C 0.13822(19) 0.0446(10) 0.0109(4) 0.058(3) Uani 0.50 1 d P . .
H3S H 0.1243 0.0684 0.0000 0.070 Uiso 0.50 1 calc PR . .
C134 C 0.1620(2) 0.0198(13) 0.4079(3) 0.301(14) Uani 1 1 d . . .
H13S H 0.1746 -0.0177 0.4189 0.451 Uiso 1 1 calc R . .
H13T H 0.1538 0.0066 0.4282 0.451 Uiso 1 1 calc R . .
H13U H 0.1661 0.0831 0.4117 0.451 Uiso 1 1 calc R . .
C136 C 0.12538(19) 0.2732(6) 0.4239(7) 0.224(9) Uani 1 1 d . . .
H13V H 0.1153 0.2335 0.4300 0.335 Uiso 1 1 calc R . .
H13W H 0.1390 0.2701 0.4521 0.335 Uiso 1 1 calc R . .
H13$ H 0.1271 0.2543 0.3934 0.335 Uiso 1 1 calc R . .
C4S C 0.17779(18) -0.0198(9) 0.0382(3) 0.054(3) Uani 0.50 1 d P . .
H4S H 0.1917 -0.0419 0.0466 0.064 Uiso 0.50 1 calc PR . .
C5S C 0.1612(3) -0.0798(9) 0.0216(5) 0.076(4) Uani 0.50 1 d P . .
H5S H 0.1634 -0.1420 0.0189 0.091 Uiso 0.50 1 calc PR . .
C6S C 0.1412(2) -0.0448(13) 0.0091(5) 0.077(5) Uani 0.50 1 d P . .
H6S H 0.1294 -0.0839 -0.0009 0.092 Uiso 0.50 1 calc PR . .
O1S O 0.0730(2) 0.7447(11) 0.0281(6) 0.265(6) Uiso 1 1 d . . .
C8S C 0.0696(4) 0.6148(15) 0.0825(8) 0.265(10) Uiso 1 1 d . . .
H8S1 H 0.0607 0.6491 0.0956 0.397 Uiso 1 1 calc R . .
H8S2 H 0.0806 0.5836 0.1100 0.397 Uiso 1 1 calc R . .
H8S3 H 0.0609 0.5710 0.0582 0.397 Uiso 1 1 calc R . .
C9S C 0.0772(5) 0.662(2) 0.0638(12) 0.351(16) Uiso 1 1 d . . .
H9S1 H 0.0833 0.6191 0.0471 0.421 Uiso 1 1 calc R . .
H9S2 H 0.0895 0.6837 0.0929 0.421 Uiso 1 1 calc R . .
C10S C 0.0735(3) 0.8271(15) -0.0148(8) 0.242(8) Uiso 1 1 d . . .
C11S C 0.0768(3) 0.9089(14) -0.0607(8) 0.285(10) Uiso 1 1 d . . .
H11J H 0.0891 0.9472 -0.0435 0.428 Uiso 1 1 calc R . .
H11K H 0.0641 0.9461 -0.0748 0.428 Uiso 1 1 calc R . .
H11L H 0.0790 0.8759 -0.0874 0.428 Uiso 1 1 calc R . .

loop_
_atom_site_aniso_label
_atom_site_aniso_U_11
_atom_site_aniso_U_22
_atom_site_aniso_U_33
_atom_site_aniso_U_23
_atom_site_aniso_U_13
_atom_site_aniso_U_12
C44 0.078(5) 0.041(3) 0.064(4) -0.002(3) -0.011(3) 0.007(3)
Pd1 0.0246(2) 0.0312(2) 0.0205(2) 0.000 0.00941(18) 0.000
P2 0.0258(5) 0.0336(6) 0.0210(5) 0.0011(4) 0.0095(4) 0.0022(4)
P1 0.0324(6) 0.0361(6) 0.0246(5) 0.0012(5) 0.0104(5) -0.0069(5)
O1 0.0362(17) 0.0358(17) 0.0254(15) 0.0060(13) 0.0135(13) 0.0024(14)
C1 0.030(2) 0.037(2) 0.021(2) -0.0047(18) 0.0118(17) -0.0005(18)
C2 0.027(2) 0.030(2) 0.027(2) -0.0032(18) 0.0095(17) -0.0011(17)
C3 0.047(3) 0.042(3) 0.026(2) -0.005(2) 0.014(2) -0.021(2)
C4 0.037(2) 0.038(3) 0.026(2) 0.0037(19) 0.0162(19) 0.010(2)
C5 0.031(2) 0.042(3) 0.023(2) 0.0057(19) 0.0130(18) 0.0100(19)
C6 0.041(3) 0.038(3) 0.035(2) 0.011(2) 0.023(2) 0.013(2)
C7 0.051(3) 0.038(3) 0.041(3) 0.012(2) 0.029(2) 0.006(2)
C8 0.031(2) 0.036(2) 0.024(2) -0.0042(18) 0.0104(18) -0.0024(19)
C9 0.027(2) 0.039(3) 0.030(2) 0.0053(19) 0.0092(18) -0.0061(19)
C10 0.027(2) 0.040(3) 0.043(3) 0.002(2) 0.010(2) 0.004(2)
C11 0.032(2) 0.037(3) 0.045(3) 0.002(2) 0.017(2) -0.002(2)
C12 0.030(2) 0.049(3) 0.047(3) 0.001(2) 0.019(2) 0.007(2)
C13 0.033(2) 0.043(3) 0.032(2) 0.007(2) 0.015(2) 0.003(2)
C14 0.040(3) 0.041(3) 0.025(2) 0.0037(19) 0.015(2) 0.011(2)
C15 0.034(3) 0.048(3) 0.038(3) 0.000(2) 0.009(2) 0.007(2)
C16 0.029(2) 0.048(3) 0.041(3) -0.011(2) 0.009(2) 0.002(2)
C17 0.032(3) 0.068(4) 0.046(3) -0.006(3) 0.007(2) 0.002(3)
C18 0.033(2) 0.040(3) 0.037(2) 0.011(2) 0.017(2) 0.002(2)
C19 0.047(3) 0.051(3) 0.025(2) 0.005(2) 0.016(2) 0.022(2)
C20 0.035(2) 0.040(3) 0.036(2) -0.002(2) 0.016(2) -0.006(2)
C21 0.040(3) 0.076(4) 0.034(3) -0.018(3) 0.009(2) 0.005(3)
C22 0.032(2) 0.050(3) 0.024(2) 0.007(2) 0.0092(19) -0.009(2)
C23 0.040(3) 0.067(4) 0.045(3) -0.023(3) 0.013(2) -0.012(3)
C24 0.031(2) 0.037(3) 0.029(2) 0.0034(19) 0.0055(19) 0.0013(19)
C25 0.054(3) 0.041(3) 0.030(2) 0.012(2) 0.025(2) 0.014(2)
C26 0.029(2) 0.032(2) 0.033(2) 0.0064(19) 0.0117(19) 0.0016(18)
C27 0.063(3) 0.053(3) 0.023(2) 0.006(2) 0.017(2) 0.014(3)
C28 0.044(3) 0.050(3) 0.058(3) -0.025(3) 0.016(3) -0.003(2)
C29 0.035(3) 0.038(3) 0.048(3) 0.013(2) 0.022(2) 0.000(2)
C30 0.035(3) 0.060(3) 0.032(3) -0.016(2) 0.009(2) -0.006(2)
C31 0.047(3) 0.047(3) 0.060(3) 0.012(3) 0.033(3) 0.006(2)
C32 0.029(3) 0.114(6) 0.027(3) 0.014(3) 0.011(2) -0.002(3)
C33 0.036(3) 0.094(5) 0.082(5) 0.044(4) -0.002(3) -0.023(3)
C34 0.091(4) 0.041(3) 0.031(3) 0.002(2) 0.021(3) -0.003(3)
C35 0.068(4) 0.044(3) 0.050(3) 0.014(2) 0.036(3) 0.009(3)
C36 0.110(6) 0.056(4) 0.029(3) -0.002(3) 0.018(3) -0.009(4)
C37 0.047(3) 0.067(4) 0.046(3) -0.021(3) 0.023(3) -0.017(3)
C38 0.037(3) 0.061(3) 0.040(3) -0.012(2) 0.016(2) -0.015(2)
C39 0.045(3) 0.044(3) 0.076(4) -0.008(3) 0.007(3) -0.002(3)
C40 0.043(3) 0.038(3) 0.047(3) 0.004(2) 0.023(2) -0.004(2)
C41 0.080(4) 0.059(4) 0.042(3) -0.020(3) 0.032(3) -0.022(3)
C42 0.038(3) 0.057(4) 0.082(4) 0.031(3) -0.005(3) -0.019(3)
C43 0.059(4) 0.200(10) 0.038(3) -0.029(5) 0.005(3) 0.011(5)
C45 0.096(5) 0.090(5) 0.034(3) 0.010(3) 0.027(3) 0.002(4)
C46 0.126(6) 0.075(5) 0.042(3) -0.012(3) 0.028(4) 0.009(4)
Pd2 0.01961(15) 0.03639(19) 0.01500(15) 0.00202(12) 0.00711(12) -0.00037(13)
P3 0.0228(5) 0.0426(6) 0.0162(5) 0.0007(4) 0.0085(4) -0.0037(5)
P5 0.0213(5) 0.0381(6) 0.0162(5) 0.0020(4) 0.0082(4) -0.0004(4)
P4 0.0217(5) 0.0383(6) 0.0159(5) -0.0001(4) 0.0081(4) -0.0003(4)
P6 0.0210(5) 0.0403(6) 0.0186(5) 0.0050(4) 0.0077(4) 0.0017(5)
O2 0.0285(15) 0.0477(19) 0.0186(14) -0.0024(13) 0.0118(12) -0.0086(14)
O3 0.0223(14) 0.0388(17) 0.0236(14) 0.0021(13) 0.0069(12) -0.0035(12)
C47 0.030(2) 0.039(2) 0.0163(19) 0.0004(17) 0.0080(17) -0.0009(19)
C48 0.027(2) 0.039(2) 0.0170(19) 0.0003(17) 0.0114(16) 0.0032(18)
C49 0.031(2) 0.042(3) 0.0172(19) -0.0011(18) 0.0102(17) -0.0067(19)
C50 0.0193(19) 0.042(3) 0.020(2) 0.0035(18) 0.0072(16) -0.0058(17)
C51 0.026(2) 0.039(2) 0.022(2) 0.0013(18) 0.0075(17) 0.0023(18)
C52 0.023(2) 0.046(3) 0.0174(19) -0.0043(18) 0.0061(16) -0.0041(19)
C53 0.021(2) 0.040(2) 0.0203(19) -0.0008(18) 0.0056(16) 0.0015(18)
C54 0.024(2) 0.037(2) 0.0145(18) -0.0009(17) 0.0052(15) 0.0025(17)
C55 0.029(2) 0.048(3) 0.028(2) -0.004(2) 0.0150(19) -0.004(2)
C56 0.024(2) 0.040(2) 0.0169(18) 0.0043(17) 0.0103(16) 0.0010(18)
C57 0.023(2) 0.045(3) 0.021(2) -0.0047(18) 0.0109(17) -0.0020(18)
C58 0.028(2) 0.047(3) 0.023(2) -0.0001(19) 0.0105(18) -0.004(2)
C59 0.027(2) 0.045(3) 0.021(2) -0.0030(19) 0.0090(17) -0.0079(19)
C60 0.024(2) 0.056(3) 0.022(2) -0.004(2) 0.0083(17) 0.001(2)
C61 0.046(3) 0.039(3) 0.051(3) 0.009(2) 0.023(2) 0.014(2)
C62 0.034(2) 0.047(3) 0.024(2) 0.003(2) 0.0150(19) 0.003(2)
C63 0.031(2) 0.043(3) 0.021(2) 0.0010(19) 0.0119(18) -0.0024(19)
C64 0.032(2) 0.049(3) 0.024(2) -0.0006(19) 0.0151(19) -0.005(2)
C65 0.0180(19) 0.046(3) 0.0199(19) -0.0008(18) 0.0063(16) -0.0010(18)
C66 0.032(2) 0.037(2) 0.022(2) 0.0078(18) 0.0103(18) 0.0100(19)
C67 0.022(2) 0.045(3) 0.023(2) 0.0025(19) 0.0104(17) -0.0020(18)
C68 0.021(2) 0.040(2) 0.0207(19) 0.0005(18) 0.0079(16) -0.0015(18)
C69 0.024(2) 0.046(3) 0.030(2) 0.010(2) 0.0119(18) -0.0010(19)
C70 0.034(2) 0.048(3) 0.036(3) 0.003(2) 0.018(2) 0.007(2)
C71 0.029(2) 0.055(3) 0.033(2) -0.007(2) 0.016(2) -0.008(2)
C72 0.023(2) 0.043(3) 0.027(2) 0.0079(19) 0.0059(17) -0.0011(19)
C73 0.029(2) 0.036(2) 0.022(2) 0.0032(18) 0.0105(17) 0.0002(18)
C74 0.035(2) 0.046(3) 0.023(2) 0.0026(19) 0.0132(19) 0.004(2)
C75 0.038(3) 0.061(3) 0.024(2) -0.011(2) 0.019(2) -0.018(2)
C76 0.027(2) 0.050(3) 0.022(2) -0.0003(19) 0.0111(18) -0.002(2)
C77 0.027(2) 0.051(3) 0.021(2) 0.0020(19) 0.0094(17) -0.003(2)
C78 0.026(2) 0.047(3) 0.026(2) 0.002(2) 0.0101(18) -0.001(2)
C79 0.034(3) 0.070(4) 0.021(2) -0.001(2) 0.0063(19) -0.012(2)
C80 0.029(2) 0.049(3) 0.047(3) -0.003(2) 0.008(2) 0.001(2)
C81 0.028(2) 0.049(3) 0.023(2) 0.0005(19) 0.0101(18) -0.011(2)
C82 0.034(2) 0.046(3) 0.036(3) -0.003(2) 0.012(2) 0.000(2)
C83 0.032(2) 0.057(3) 0.029(2) 0.009(2) 0.013(2) -0.002(2)
C84 0.043(3) 0.058(3) 0.0155(19) -0.003(2) 0.0120(19) -0.017(2)
C85 0.026(2) 0.043(3) 0.030(2) 0.009(2) 0.0104(18) 0.0016(19)
C86 0.032(2) 0.047(3) 0.038(3) -0.002(2) 0.010(2) -0.009(2)
C87 0.024(2) 0.046(3) 0.033(2) 0.002(2) 0.0112(19) -0.0012(19)
C88 0.035(2) 0.047(3) 0.022(2) -0.0015(19) 0.0076(19) -0.012(2)
C89 0.0188(19) 0.044(3) 0.023(2) -0.0058(18) 0.0116(16) -0.0001(18)
C90 0.047(3) 0.042(3) 0.028(2) 0.000(2) 0.022(2) 0.006(2)
C91 0.024(2) 0.053(3) 0.043(3) -0.014(2) 0.012(2) -0.003(2)
C92 0.027(2) 0.041(3) 0.022(2) -0.0017(18) 0.0118(17) -0.0052(19)
C93 0.061(3) 0.068(4) 0.025(2) 0.006(2) 0.021(2) 0.024(3)
C94 0.031(2) 0.052(3) 0.031(2) 0.009(2) 0.017(2) 0.004(2)
C95 0.038(3) 0.051(3) 0.027(2) 0.007(2) 0.013(2) 0.008(2)
C96 0.035(3) 0.056(3) 0.023(2) 0.000(2) 0.0049(19) -0.009(2)
C97 0.033(2) 0.051(3) 0.033(2) -0.003(2) 0.015(2) 0.010(2)
C98 0.029(2) 0.049(3) 0.052(3) -0.012(2) 0.018(2) -0.006(2)
C99 0.042(3) 0.050(3) 0.021(2) -0.007(2) 0.017(2) -0.016(2)
C100 0.042(3) 0.036(3) 0.041(3) 0.005(2) 0.024(2) 0.002(2)
C101 0.022(2) 0.064(3) 0.031(2) 0.016(2) 0.0037(19) -0.004(2)
C102 0.034(3) 0.047(3) 0.034(2) -0.002(2) 0.011(2) -0.008(2)
C103 0.044(3) 0.036(3) 0.049(3) 0.000(2) 0.019(2) 0.005(2)
C104 0.034(3) 0.080(4) 0.029(2) 0.017(2) 0.015(2) 0.023(3)
C105 0.036(2) 0.050(3) 0.022(2) 0.005(2) 0.0126(19) -0.002(2)
C106 0.052(3) 0.093(5) 0.032(3) 0.017(3) 0.025(2) 0.036(3)
C107 0.027(2) 0.048(3) 0.033(2) 0.005(2) 0.0073(19) -0.005(2)
C108 0.034(3) 0.052(3) 0.048(3) 0.011(3) 0.012(2) -0.011(2)
C109 0.035(2) 0.046(3) 0.023(2) -0.0063(19) 0.0146(19) -0.009(2)
C110 0.032(2) 0.046(3) 0.038(3) 0.011(2) 0.012(2) 0.000(2)
C111 0.035(2) 0.050(3) 0.023(2) -0.002(2) 0.0143(19) 0.000(2)
C112 0.024(2) 0.051(3) 0.033(2) -0.004(2) 0.0112(19) -0.002(2)
C113 0.040(3) 0.058(3) 0.026(2) 0.003(2) 0.008(2) 0.003(2)
C114 0.049(3) 0.048(3) 0.058(3) -0.007(3) 0.020(3) -0.002(3)
C115 0.036(3) 0.042(3) 0.049(3) 0.005(2) 0.014(2) -0.005(2)
C116 0.030(2) 0.062(3) 0.025(2) -0.008(2) 0.0070(19) -0.014(2)
C117 0.050(3) 0.064(4) 0.054(3) -0.023(3) 0.036(3) -0.020(3)
C118 0.060(3) 0.056(3) 0.027(2) 0.012(2) 0.024(2) -0.001(3)
C119 0.045(3) 0.057(3) 0.045(3) -0.001(3) 0.010(2) -0.015(3)
C120 0.055(3) 0.099(5) 0.025(2) -0.021(3) 0.026(2) -0.036(3)
C121 0.069(4) 0.052(3) 0.036(3) 0.016(2) 0.023(3) 0.013(3)
C122 0.027(2) 0.069(4) 0.048(3) -0.026(3) 0.016(2) -0.008(2)
C123 0.054(3) 0.060(4) 0.039(3) 0.012(3) 0.018(3) 0.017(3)
C124 0.029(2) 0.068(4) 0.025(2) -0.012(2) 0.0058(19) -0.001(2)
C125 0.047(3) 0.110(6) 0.028(3) 0.009(3) -0.007(2) -0.023(4)
C126 0.050(3) 0.073(4) 0.058(4) 0.011(3) 0.004(3) -0.007(3)
C127 0.032(3) 0.059(3) 0.051(3) 0.022(3) 0.013(2) -0.005(2)
C139 0.025(2) 0.052(3) 0.025(2) 0.005(2) 0.0103(18) -0.007(2)
C132 0.042(3) 0.087(5) 0.046(3) 0.025(3) 0.009(3) -0.023(3)
C141 0.044(3) 0.127(6) 0.038(3) 0.025(4) -0.008(3) -0.043(4)
C128 0.147(8) 0.045(4) 0.142(7) -0.017(4) 0.114(7) -0.014(4)
C129 0.056(4) 0.122(6) 0.051(4) 0.002(4) 0.015(3) 0.017(4)
C140 0.053(4) 0.125(6) 0.036(3) -0.027(4) -0.005(3) 0.003(4)
C130 0.051(4) 0.176(9) 0.039(3) 0.037(4) 0.011(3) 0.011(5)
C138 0.053(4) 0.223(11) 0.048(4) 0.039(5) 0.003(3) -0.071(5)
C131 0.034(3) 0.148(8) 0.074(5) 0.038(5) -0.005(3) -0.004(4)
C137 0.167(9) 0.284(14) 0.076(5) -0.096(7) 0.099(6) -0.181(10)
C1S 0.040(6) 0.072(8) 0.021(4) -0.012(5) 0.012(4) -0.011(5)
C133 0.198(10) 0.073(5) 0.220(11) 0.061(6) 0.185(10) 0.040(6)
C2S 0.075(8) 0.053(6) 0.025(5) -0.008(4) 0.033(5) 0.001(6)
C135 0.256(13) 0.070(5) 0.243(13) 0.078(7) 0.221(12) 0.057(7)
C3S 0.056(7) 0.105(10) 0.022(5) -0.031(6) 0.025(5) 0.000(7)
C134 0.238(14) 0.50(3) 0.070(6) 0.127(11) -0.047(7) -0.293(18)
C136 0.184(11) 0.080(6) 0.54(3) 0.155(11) 0.284(16) 0.069(7)
C4S 0.042(6) 0.080(9) 0.019(5) 0.008(5) -0.010(4) -0.012(6)
C5S 0.124(13) 0.043(7) 0.046(7) -0.001(6) 0.016(8) 0.001(8)
C6S 0.045(7) 0.138(15) 0.058(8) -0.031(9) 0.030(6) -0.028(8)

loop_
_geom_bond_atom_site_label_1
_geom_bond_atom_site_label_2
_geom_bond_distance
_geom_bond_site_symmetry_2
_geom_bond_publ_flag
C44 C40 1.504(7) . ?
Pd1 P2 2.3854(11) . ?
Pd1 P2 2.3854(11) 2 ?
Pd1 P1 2.3884(12) . ?
Pd1 P1 2.3884(12) 2 ?
P2 C2 1.837(4) . ?
P2 C1 1.850(4) . ?
P2 C5 1.861(4) . ?
P1 C9 1.848(4) . ?
P1 C22 1.850(5) . ?
P1 C3 1.853(5) . ?
O1 C26 1.386(5) . ?
O1 C4 1.396(5) . ?
C1 C16 1.385(6) . ?
C1 C15 1.396(6) . ?
C2 C8 1.396(6) . ?
C2 C13 1.403(6) . ?
C3 C34 1.388(7) . ?
C3 C38 1.392(7) . ?
C4 C5 1.387(7) . ?
C4 C6 1.395(6) . ?
C5 C14 1.403(6) . ?
C6 C25 1.400(7) . ?
C6 C7 1.520(7) . ?
C7 C18 1.523(7) . ?
C7 C35 1.538(6) . ?
C7 C31 1.555(7) . ?
C8 C24 1.383(6) . ?
C9 C26 1.388(6) . ?
C9 C20 1.394(6) . ?
C10 C24 1.382(6) . ?
C10 C12 1.388(7) . ?
C11 C20 1.398(6) . ?
C11 C29 1.398(7) . ?
C11 C40 1.533(7) . ?
C12 C13 1.395(6) . ?
C14 C19 1.408(6) . ?
C15 C17 1.380(7) . ?
C16 C28 1.390(7) . ?
C17 C23 1.370(8) . ?
C18 C29 1.390(7) . ?
C18 C26 1.403(6) . ?
C19 C25 1.376(7) . ?
C19 C27 1.558(7) . ?
C21 C32 1.361(8) . ?
C21 C30 1.395(7) . ?
C22 C30 1.364(7) . ?
C22 C42 1.402(7) . ?
C23 C28 1.393(8) . ?
C27 C43 1.480(8) . ?
C27 C46 1.511(8) . ?
C27 C45 1.565(8) . ?
C32 C33 1.379(10) . ?
C33 C42 1.382(9) . ?
C34 C36 1.390(8) . ?
C36 C41 1.372(9) . ?
C37 C41 1.378(8) . ?
C37 C38 1.395(7) . ?
C39 C40 1.509(7) . ?
C40 C128 1.538(8) . ?
Pd2 P4 2.3798(11) . ?
Pd2 P3 2.3857(11) . ?
Pd2 P5 2.3870(10) . ?
Pd2 P6 2.3998(12) . ?
P3 C50 1.846(4) . ?
P3 C52 1.846(4) . ?
P3 C49 1.850(4) . ?
P5 C57 1.841(4) . ?
P5 C47 1.849(4) . ?
P5 C56 1.850(4) . ?
P4 C89 1.852(4) . ?
P4 C54 1.854(4) . ?
P4 C48 1.857(4) . ?
P6 C53 1.843(4) . ?
P6 C66 1.844(4) . ?
P6 C72 1.859(5) . ?
O2 C92 1.390(5) . ?
O2 C59 1.389(5) . ?
O3 C85 1.389(5) . ?
O3 C65 1.390(5) . ?
C47 C95 1.393(6) . ?
C47 C105 1.408(6) . ?
C48 C92 1.388(6) . ?
C48 C68 1.392(6) . ?
C49 C59 1.392(6) . ?
C49 C81 1.397(6) . ?
C50 C58 1.390(6) . ?
C50 C76 1.404(5) . ?
C51 C53 1.383(6) . ?
C51 C111 1.393(6) . ?
C52 C78 1.398(6) . ?
C52 C102 1.401(7) . ?
C53 C100 1.410(6) . ?
C54 C87 1.392(6) . ?
C54 C62 1.395(6) . ?
C55 C116 1.396(6) . ?
C55 C65 1.399(6) . ?
C55 C86 1.534(7) . ?
C56 C73 1.394(6) . ?
C56 C63 1.395(6) . ?
C57 C65 1.387(6) . ?
C57 C77 1.408(6) . ?
C58 C82 1.388(7) . ?
C59 C99 1.395(6) . ?
C60 C124 1.387(7) . ?
C60 C89 1.399(6) . ?
C61 C100 1.383(6) . ?
C61 C97 1.403(7) . ?
C62 C70 1.379(7) . ?
C63 C90 1.380(6) . ?
C64 C109 1.393(6) . ?
C64 C67 1.394(6) . ?
C66 C74 1.394(6) . ?
C66 C104 1.395(6) . ?
C67 C68 1.406(5) . ?
C67 C139 1.541(6) . ?
C69 C94 1.386(7) . ?
C69 C73 1.391(6) . ?
C70 C103 1.394(7) . ?
C71 C78 1.388(6) . ?
C71 C91 1.390(7) . ?
C72 C85 1.386(6) . ?
C72 C101 1.402(6) . ?
C74 C113 1.394(6) . ?
C75 C109 1.523(6) . ?
C75 C120 1.536(6) . ?
C75 C99 1.537(6) . ?
C75 C117 1.540(8) . ?
C76 C83 1.390(7) . ?
C77 C79 1.390(6) . ?
C79 C116 1.389(7) . ?
C79 C125 1.550(7) . ?
C80 C91 1.383(7) . ?
C80 C102 1.384(7) . ?
C81 C88 1.392(6) . ?
C82 C110 1.395(6) . ?
C83 C110 1.383(7) . ?
C84 C99 1.393(6) . ?
C84 C88 1.400(6) . ?
C85 C107 1.389(6) . ?
C86 C119 1.532(7) . ?
C86 C107 1.539(7) . ?
C86 C114 1.550(7) . ?
C87 C115 1.389(7) . ?
C88 C96 1.547(6) . ?
C89 C112 1.403(7) . ?
C90 C94 1.386(7) . ?
C92 C109 1.395(6) . ?
C93 C113 1.374(7) . ?
C93 C106 1.384(8) . ?
C95 C123 1.381(7) . ?
C96 C141 1.507(7) . ?
C96 C140 1.524(7) . ?
C96 C126 1.530(8) . ?
C97 C111 1.375(7) . ?
C98 C112 1.383(6) . ?
C98 C122 1.386(7) . ?
C101 C127 1.391(7) . ?
C103 C115 1.382(7) . ?
C104 C106 1.395(7) . ?
C105 C118 1.387(7) . ?
C107 C108 1.393(7) . ?
C108 C127 1.392(7) . ?
C118 C121 1.370(7) . ?
C121 C123 1.388(8) . ?
C122 C124 1.382(8) . ?
C125 C131 1.435(9) . ?
C125 C130 1.452(8) . ?
C125 C129 1.652(10) . ?
C127 C132 1.547(7) . ?
C139 C136 1.462(9) . ?
C139 C138 1.471(7) . ?
C139 C137 1.499(8) . ?
C132 C135 1.478(11) . ?
C132 C134 1.496(11) . ?
C132 C133 1.499(10) . ?
C1S C2S 1.304(15) . ?
C1S C4S 1.318(16) . ?
C2S C3S 1.365(16) . ?
C3S C6S 1.33(2) . ?
C4S C5S 1.355(18) . ?
C5S C6S 1.35(2) . ?
O1S C9S 1.53(3) . ?
O1S C10S 1.73(2) . ?
C8S C9S 1.12(3) . ?
C10S C11S 1.85(3) . ?
